data_7040749
loop_
_publ_author_name
'Eichh\"ofer, Andreas'
'Buth, Gernot'

_publ_section_title
;
 Polymeric cobalt(ii) thiolato complexes - syntheses, structures and
 properties of [Co(SMes)2] and [Co(SPh)2NH3].
;
_journal_issue 43
_journal_name_full 'Dalton transactions (Cambridge, England : 2003)'
_journal_page_first 17382
_journal_page_last 17391
_journal_paper_doi 10.1039/c6dt03098j
_journal_volume 45
_journal_year 2016
_chemical_formula_moiety 'C12 H13 Co N S2'
_chemical_formula_sum 'C12 H13 Co N S2'
_chemical_formula_weight 294.28
_chemical_name_systematic
; 
 ? 
;
_chemical_properties_physical Air-sensitive,Moisture-sensitive
_space_group_crystal_system monoclinic
_space_group_IT_number 9
_space_group_name_Hall 'C -2yc'
_space_group_name_H-M_alt 'C 1 c 1'
_symmetry_space_group_name_Hall 'C -2yc'
_symmetry_space_group_name_H-M 'C 1 c 1'
_atom_sites_solution_hydrogens geom
_atom_sites_solution_primary direct
_atom_sites_solution_secondary difmap
_audit_creation_method SHELXL-2014
_audit_update_record
;
2016-04-21 deposited with the CCDC.
2016-09-27 downloaded from the CCDC.
;
_cell_angle_alpha 90
_cell_angle_beta 97.46(3)
_cell_angle_gamma 90
_cell_formula_units_Z 4
_cell_length_a 25.923(5)
_cell_length_b 6.9847(14)
_cell_length_c 7.2197(14)
_cell_measurement_reflns_used 13917
_cell_measurement_temperature 150(2)
_cell_measurement_theta_max 28.41
_cell_measurement_theta_min 1.78
_cell_volume 1296.2(4)
_computing_cell_refinement 'STOE X-AREA'
_computing_data_collection 'STOE X-AREA'
_computing_data_reduction 'STOE X-RED'
_computing_structure_refinement 'SHELXL-2014 (Sheldrick, 2014)'
_computing_structure_solution 'SHELXS-97 (Sheldrick, 1990)'
_diffrn_ambient_temperature 150(2)
_diffrn_detector_area_resol_mean 6.67
_diffrn_measured_fraction_theta_full 0.910
_diffrn_measured_fraction_theta_max 0.971
_diffrn_measurement_device_type 'STOE IPDS 2'
_diffrn_measurement_method 'rotation method'
_diffrn_radiation_type synchrotron
_diffrn_radiation_wavelength 0.800
_diffrn_reflns_av_R_equivalents 0.1224
_diffrn_reflns_av_unetI/netI 0.0675
_diffrn_reflns_Laue_measured_fraction_full 0.910
_diffrn_reflns_Laue_measured_fraction_max 0.971
_diffrn_reflns_limit_h_max 30
_diffrn_reflns_limit_h_min -30
_diffrn_reflns_limit_k_max 8
_diffrn_reflns_limit_k_min -8
_diffrn_reflns_limit_l_max 8
_diffrn_reflns_limit_l_min -7
_diffrn_reflns_number 5360
_diffrn_reflns_point_group_measured_fraction_full 0.911
_diffrn_reflns_point_group_measured_fraction_max 0.971
_diffrn_reflns_theta_full 28.685
_diffrn_reflns_theta_max 27.909
_diffrn_reflns_theta_min 3.569
_exptl_absorpt_coefficient_mu 2.238
_exptl_absorpt_correction_T_max 0.9736
_exptl_absorpt_correction_T_min 0.6984
_exptl_absorpt_correction_type integration
_exptl_absorpt_process_details XRED-32
_exptl_crystal_colour green
_exptl_crystal_density_diffrn 1.508
_exptl_crystal_density_method 'not measured'
_exptl_crystal_description needle
_exptl_crystal_F_000 604
_exptl_crystal_preparation 'Magnetic properties'
_exptl_crystal_recrystallization_method 'from reaction solution'
_exptl_crystal_size_max 0.4
_exptl_crystal_size_mid 0.01
_exptl_crystal_size_min 0.01
_refine_diff_density_max 1.092
_refine_diff_density_min -0.817
_refine_diff_density_rms 0.108
_refine_ls_abs_structure_details
; 
 Refined as an inversion twin. 
;
_refine_ls_abs_structure_Flack 0.26(3)
_refine_ls_extinction_coef 0.035(6)
_refine_ls_extinction_expression Fc^*^=kFc[1+0.001xFc^2^\l^3^/sin(2\q)]^-1/4^
_refine_ls_extinction_method SHELXL
_refine_ls_goodness_of_fit_ref 1.051
_refine_ls_hydrogen_treatment constr
_refine_ls_matrix_type full
_refine_ls_number_parameters 147
_refine_ls_number_reflns 2002
_refine_ls_number_restraints 2
_refine_ls_restrained_S_all 1.051
_refine_ls_R_factor_all 0.0492
_refine_ls_R_factor_gt 0.0490
_refine_ls_shift/su_max 0.000
_refine_ls_shift/su_mean 0.000
_refine_ls_structure_factor_coef Fsqd
_refine_ls_weighting_details 'w=1/[\s^2^(Fo^2^)+(0.1039P)^2^] where P=(Fo^2^+2Fc^2^)/3'
_refine_ls_weighting_scheme calc
_refine_ls_wR_factor_gt 0.1306
_refine_ls_wR_factor_ref 0.1308
_reflns_Friedel_coverage 0.997
_reflns_Friedel_fraction_full 0.911
_reflns_Friedel_fraction_max 0.972
_reflns_number_gt 1976
_reflns_number_total 2002
_reflns_threshold_expression 'I > 2\s(I)'
_cod_data_source_file c6dt03098j2.cif
_cod_data_source_block 3
_cod_depositor_comments
;Adding full bibliography for 7040748--7040750.cif.

 Adding full bibliography for 7040748--7040750.cif.
;
_cod_original_cell_volume 1296.2(5)
_cod_database_code 7040749
_shelx_space_group_comment
; 
The symmetry employed for this shelxl refinement is uniquely defined 
by the following loop, which should always be used as a source of 
symmetry information in preference to the above space-group names. 
They are only intended as comments. 
;
_shelxl_version_number 2014-3

loop_
_space_group_symop_operation_xyz
'x, y, z'
'x, -y, z+1/2'
'x+1/2, y+1/2, z'
'x+1/2, -y+1/2, z+1/2'

loop_
_atom_site_label
_atom_site_type_symbol
_atom_site_fract_x
_atom_site_fract_y
_atom_site_fract_z
_atom_site_U_iso_or_equiv
_atom_site_adp_type
_atom_site_occupancy
_atom_site_site_symmetry_order
_atom_site_calc_flag
_atom_site_refinement_flags_posn
_atom_site_refinement_flags_adp
Co1 Co 0.09387(6) 0.49804(10) 0.71751(17) 0.0242(4) Uani 1 1 d . .
S1 S 0.04036(7) 0.4417(3) 0.9414(2) 0.0278(5) Uani 1 1 d . .
S2 S 0.14386(6) 0.7632(3) 0.6966(2) 0.0298(5) Uani 1 1 d . .
C1 C -0.0072(3) 0.6278(10) 0.9256(9) 0.0293(15) Uani 1 1 d . .
C2 C 0.0031(3) 0.8083(13) 0.8586(11) 0.0360(17) Uani 1 1 d . .
H2 H 0.0366 0.8364 0.8259 0.043 Uiso 1 1 calc R U
C3 C -0.0356(4) 0.9483(15) 0.8394(12) 0.043(2) Uani 1 1 d . .
H3 H -0.0284 1.0718 0.7938 0.052 Uiso 1 1 calc R U
C4 C -0.0836(3) 0.9078(15) 0.8860(13) 0.047(2) Uani 1 1 d . .
H4 H -0.1100 1.0028 0.8705 0.056 Uiso 1 1 calc R U
C5 C -0.0943(3) 0.7291(15) 0.9562(13) 0.047(2) Uani 1 1 d . .
H5 H -0.1278 0.7030 0.9907 0.057 Uiso 1 1 calc R U
C6 C -0.0562(3) 0.5886(14) 0.9758(11) 0.0390(18) Uani 1 1 d . .
H6 H -0.0634 0.4661 1.0233 0.047 Uiso 1 1 calc R U
C7 C 0.2090(3) 0.7473(9) 0.8062(10) 0.0266(14) Uani 1 1 d . .
C8 C 0.2256(3) 0.6139(10) 0.9467(10) 0.0314(15) Uani 1 1 d . .
H8 H 0.2017 0.5223 0.9824 0.038 Uiso 1 1 calc R U
C9 C 0.2761(3) 0.6139(11) 1.0333(10) 0.0334(16) Uani 1 1 d . .
H9 H 0.2865 0.5246 1.1302 0.040 Uiso 1 1 calc R U
C10 C 0.3120(3) 0.7444(11) 0.9797(11) 0.0354(17) Uani 1 1 d . .
H10 H 0.3468 0.7449 1.0400 0.043 Uiso 1 1 calc R U
C11 C 0.2964(3) 0.8746(11) 0.8367(11) 0.0371(17) Uani 1 1 d . .
H11 H 0.3208 0.9622 0.7978 0.044 Uiso 1 1 calc R U
C12 C 0.2453(3) 0.8765(10) 0.7513(10) 0.0307(15) Uani 1 1 d . .
H12 H 0.2349 0.9662 0.6548 0.037 Uiso 1 1 calc R U
N1 N 0.1362(3) 0.2496(9) 0.7179(12) 0.0399(18) Uani 1 1 d . .
H1A H 0.1149 0.1475 0.7264 0.060 Uiso 1 1 calc R U
H1B H 0.1508 0.2415 0.6103 0.060 Uiso 1 1 calc R U
H1C H 0.1617 0.2498 0.8173 0.060 Uiso 1 1 calc R U

loop_
_atom_site_aniso_label
_atom_site_aniso_U_11
_atom_site_aniso_U_22
_atom_site_aniso_U_33
_atom_site_aniso_U_23
_atom_site_aniso_U_13
_atom_site_aniso_U_12
Co1 0.0316(6) 0.0203(6) 0.0207(6) -0.0009(3) 0.0031(3) -0.0009(3)
S1 0.0343(8) 0.0300(10) 0.0191(8) 0.0001(7) 0.0039(6) -0.0006(8)
S2 0.0321(9) 0.0212(9) 0.0355(11) 0.0017(6) 0.0023(7) -0.0012(6)
C1 0.036(4) 0.035(4) 0.015(3) -0.002(3) -0.006(2) 0.005(3)
C2 0.040(4) 0.039(4) 0.029(4) 0.000(3) 0.001(3) 0.009(3)
C3 0.057(6) 0.042(4) 0.028(4) -0.005(4) -0.002(4) 0.018(4)
C4 0.041(4) 0.056(5) 0.041(4) -0.019(4) -0.004(3) 0.018(4)
C5 0.024(4) 0.076(7) 0.042(5) -0.023(4) 0.002(3) 0.005(3)
C6 0.033(4) 0.054(5) 0.031(4) -0.010(4) 0.008(3) -0.008(3)
C7 0.034(3) 0.021(3) 0.023(3) -0.004(2) 0.001(3) -0.003(2)
C8 0.040(4) 0.025(3) 0.030(4) -0.002(3) 0.010(3) -0.001(3)
C9 0.042(4) 0.035(4) 0.024(3) 0.003(3) 0.006(3) 0.005(3)
C10 0.035(4) 0.040(4) 0.031(4) -0.008(3) 0.001(3) -0.001(3)
C11 0.040(4) 0.036(4) 0.037(4) 0.002(3) 0.012(3) -0.005(3)
C12 0.037(3) 0.028(3) 0.028(4) 0.004(3) 0.008(3) -0.005(3)
N1 0.060(5) 0.025(3) 0.040(4) 0.002(3) 0.024(3) 0.002(3)

loop_
_atom_type_symbol
_atom_type_description
_atom_type_scat_dispersion_real
_atom_type_scat_dispersion_imag
_atom_type_scat_source
C C 0.0043 0.0021 'International Tables Vol C Tables 4.2.6.8 and 6.1.1.4'
H H 0.0000 0.0000 'International Tables Vol C Tables 4.2.6.8 and 6.1.1.4'
N N 0.0083 0.0044 'International Tables Vol C Tables 4.2.6.8 and 6.1.1.4'
S S 0.1501 0.1576 'International Tables Vol C Tables 4.2.6.8 and 6.1.1.4'
Co Co 0.3429 1.2036 'International Tables Vol C Tables 4.2.6.8 and 6.1.1.4'

loop_
_geom_angle_atom_site_label_1
_geom_angle_atom_site_label_2
_geom_angle_atom_site_label_3
_geom_angle
_geom_angle_site_symmetry_3
N1 Co1 S2 112.3(2) .
N1 Co1 S1 103.1(2) .
S2 Co1 S1 125.94(8) .
N1 Co1 S1 114.5(3) 2_564
S2 Co1 S1 94.46(8) 2_564
S1 Co1 S1 106.75(9) 2_564
C1 S1 Co1 107.8(3) .
C1 S1 Co1 104.8(2) 2_565
Co1 S1 Co1 103.06(9) 2_565
C7 S2 Co1 115.9(2) .
C2 C1 C6 119.6(8) .
C2 C1 S1 121.3(6) .
C6 C1 S1 119.1(7) .
C1 C2 C3 120.1(9) .
C4 C3 C2 119.9(10) .
C3 C4 C5 120.7(8) .
C6 C5 C4 119.9(8) .
C5 C6 C1 119.8(9) .
C12 C7 C8 118.6(6) .
C12 C7 S2 118.1(5) .
C8 C7 S2 123.3(5) .
C9 C8 C7 120.9(7) .
C8 C9 C10 120.3(7) .
C9 C10 C11 119.4(7) .
C12 C11 C10 120.3(7) .
C11 C12 C7 120.5(7) .

loop_
_geom_bond_atom_site_label_1
_geom_bond_atom_site_label_2
_geom_bond_distance
_geom_bond_site_symmetry_2
Co1 N1 2.053(7) .
Co1 S2 2.277(2) .
Co1 S1 2.296(3) .
Co1 S1 2.314(2) 2_564
S1 C1 1.786(7) .
S1 Co1 2.314(2) 2_565
S2 C7 1.773(7) .
C1 C2 1.389(13) .
C1 C6 1.390(11) .
C2 C3 1.395(12) .
C3 C4 1.360(15) .
C4 C5 1.389(16) .
C5 C6 1.388(13) .
C7 C12 1.398(10) .
C7 C8 1.404(10) .
C8 C9 1.374(10) .
C9 C10 1.393(11) .
C10 C11 1.396(12) .
C11 C12 1.385(10) .
